data_2012675
loop_
_publ_author_name
'Naumov, Dmitry Yu.'
'Naumova, Marina I.'
'Kuratieva, Natalia V.'
'Boldyreva, Elena V.'
'Howard, Judith A. K.'

_publ_section_title
;
 Copper(II) hypophosphite: the \a- and \b-forms at 270 and 100K, and
 the \g-form at 270K
;
_journal_issue 5
_journal_name_full 'Acta Crystallographica Section C'
_journal_page_first i55
_journal_page_last i60
_journal_paper_doi 10.1107/S0108270102005176
_journal_volume 58
_journal_year 2002
_chemical_formula_iupac 'Cu (H2 P O2)2'
_chemical_formula_moiety 'Cu 2+, 2H2 O2 P 1-'
_chemical_formula_structural 'Cu (H2 P O2)2'
_chemical_formula_sum 'Cu H4 O4 P2'
_chemical_formula_weight 193.51
_chemical_name_common 'Copper(II) Hypophosphite'
_chemical_name_systematic
;
 ?
;
_space_group_IT_number 51
_symmetry_cell_setting orthorhombic
_symmetry_space_group_name_Hall '-P 2a 2a'
_symmetry_space_group_name_H-M 'P m m a'
_atom_sites_solution_hydrogens difmap
_atom_sites_solution_primary direct
_atom_sites_solution_secondary difmap
_audit_creation_method SHELXL-97
_cell_angle_alpha 90.00
_cell_angle_beta 90.00
_cell_angle_gamma 90.00
_cell_formula_units_Z 2
_cell_length_a 6.6738(6)
_cell_length_b 5.4133(5)
_cell_length_c 7.1954(6)
_cell_measurement_reflns_used 24
_cell_measurement_temperature 270(2)
_cell_measurement_theta_max 15
_cell_measurement_theta_min 10
_cell_volume 259.95(4)
_computing_cell_refinement 'CAD-4 Software'
_computing_data_collection 'CAD-4 Software (Enraf-Nonius, 1989)'
_computing_data_reduction 'CAD-4 Software'
_computing_molecular_graphics 'SHELXTL (Siemens, 1994)'
_computing_publication_material SHELXL97
_computing_structure_refinement 'SHELXL97 (Sheldrick, 1997)'
_computing_structure_solution 'SHELXS97 (Sheldrick, 1997)'
_diffrn_ambient_temperature 270(2)
_diffrn_measured_fraction_theta_full 0.974
_diffrn_measured_fraction_theta_max 0.974
_diffrn_measurement_device_type 'Enraf-Nonius CAD-4'
_diffrn_measurement_method 2\q/\q
_diffrn_radiation_monochromator graphite
_diffrn_radiation_source 'fine-focus sealed tube'
_diffrn_radiation_type MoK\a
_diffrn_radiation_wavelength 0.71073
_diffrn_reflns_av_R_equivalents 0.0423
_diffrn_reflns_av_sigmaI/netI 0.0457
_diffrn_reflns_limit_h_max 8
_diffrn_reflns_limit_h_min -1
_diffrn_reflns_limit_k_max 7
_diffrn_reflns_limit_k_min -1
_diffrn_reflns_limit_l_max 9
_diffrn_reflns_limit_l_min -1
_diffrn_reflns_number 939
_diffrn_reflns_theta_full 29.09
_diffrn_reflns_theta_max 29.09
_diffrn_reflns_theta_min 2.83
_diffrn_standards_decay_% 0
_diffrn_standards_interval_time 60
_diffrn_standards_number 3
_exptl_absorpt_coefficient_mu 4.718
_exptl_absorpt_correction_T_max 0.6053
_exptl_absorpt_correction_T_min 0.5013
_exptl_absorpt_correction_type analytical
_exptl_absorpt_process_details '(XPREP; Siemens, 1995)'
_exptl_crystal_colour Blue
_exptl_crystal_density_diffrn 2.472
_exptl_crystal_density_method 'not measured'
_exptl_crystal_description Needle
_exptl_crystal_F_000 190
_exptl_crystal_size_max 0.52
_exptl_crystal_size_mid 0.03
_exptl_crystal_size_min 0.01
_refine_diff_density_max 0.415
_refine_diff_density_min -0.513
_refine_ls_extinction_coef none
_refine_ls_extinction_method none
_refine_ls_goodness_of_fit_ref 1.100
_refine_ls_hydrogen_treatment mixed
_refine_ls_matrix_type full
_refine_ls_number_parameters 27
_refine_ls_number_reflns 405
_refine_ls_number_restraints 0
_refine_ls_restrained_S_all 1.100
_refine_ls_R_factor_all 0.0511
_refine_ls_R_factor_gt 0.0331
_refine_ls_shift/su_max <0.001
_refine_ls_shift/su_mean 0.000
_refine_ls_structure_factor_coef Fsqd
_refine_ls_weighting_details 'calc w = 1/[\s^2^(Fo^2^)]'
_refine_ls_weighting_scheme calc
_refine_ls_wR_factor_gt 0.0418
_refine_ls_wR_factor_ref 0.0452
_reflns_number_gt 341
_reflns_number_total 405
_reflns_threshold_expression I>2\s(I)
_cod_data_source_file av1101.cif
_cod_data_source_block gamma270
_cod_depositor_comments
;
The following automatic conversions were performed:
'_symmetry_cell_setting' value 'Orthorhombic' changed to 'orthorhombic'
according to '/home/saulius/struct/CIF-dictionaries/cif_core.dic'
dictionary named 'cif_core.dic' version 2.4.1 from 2010-06-29.

Automatic conversion script
Id: cif_fix_enum 1527 2010-12-29 10:47:43Z saulius 

The following automatic conversions were performed:

'_symmetry_cell_setting' value 'Orthorhombic' changed to
'orthorhombic' according to
/home/saulius/struct/CIF-dictionaries/cif_core.dic dictionary named
'cif_core.dic' version 2.4.1 from 2010-06-29.

Automatic conversion script
Id: cif_fix_values 1715 2011-07-08 13:25:40Z adriana 
;
_cod_database_code 2012675
_cod_database_fobs_code 2012675

loop_
_symmetry_equiv_pos_as_xyz
'x, y, z'
'-x+1/2, -y, z'
'-x, y, -z'
'x+1/2, -y, -z'
'-x, -y, -z'
'x-1/2, y, -z'
'x, -y, z'
'-x-1/2, y, z'

loop_
_atom_site_label
_atom_site_fract_x
_atom_site_fract_y
_atom_site_fract_z
_atom_site_U_iso_or_equiv
_atom_site_adp_type
_atom_site_calc_flag
_atom_site_refinement_flags
_atom_site_occupancy
_atom_site_disorder_assembly
_atom_site_disorder_group
_atom_site_type_symbol
Cu1 0.0000 0.5000 0.0000 0.01590(16) Uani d S 1 . . Cu
P1 0.2500 0.0000 -0.1476(2) 0.0364(4) Uani d S 1 . . P
H1A 0.414(5) 0.0000 -0.259(3) 0.044 Uiso calc SPR 0.50 . . H
H1B 0.086(5) 0.0000 -0.259(3) 0.044 Uiso calc SPR 0.50 . . H
O1 0.2500 0.2382(4) -0.0362(3) 0.0340(7) Uani d S 1 . . O
P2 0.2500 0.5000 0.36694(19) 0.0310(4) Uani d S 1 . . P
H2A 0.2500 0.292(5) 0.484(3) 0.037 Uiso calc SPR 0.50 . . H
H2B 0.2500 0.708(5) 0.484(3) 0.037 Uiso calc SPR 0.50 . . H
O2 0.0560(3) 0.5000 0.2659(3) 0.0246(6) Uani d S 1 . . O

loop_
_atom_site_aniso_label
_atom_site_aniso_U_11
_atom_site_aniso_U_22
_atom_site_aniso_U_33
_atom_site_aniso_U_12
_atom_site_aniso_U_13
_atom_site_aniso_U_23
Cu1 0.0104(3) 0.0149(2) 0.0224(3) 0.000 0.0008(3) 0.000
P1 0.0614(13) 0.0170(6) 0.0308(8) 0.000 0.000 0.000
O1 0.0481(18) 0.0155(11) 0.0385(16) 0.000 0.000 -0.0053(12)
P2 0.0165(8) 0.0544(9) 0.0220(7) 0.000 0.000 0.000
O2 0.0101(12) 0.0419(15) 0.0219(12) 0.000 -0.0021(10) 0.000

loop_
_atom_type_symbol
_atom_type_description
_atom_type_scat_dispersion_real
_atom_type_scat_dispersion_imag
_atom_type_scat_source
O O 0.0106 0.0060 'International Tables Vol C Tables 4.2.6.8 and 6.1.1.4'
H H 0.0000 0.0000 'International Tables Vol C Tables 4.2.6.8 and 6.1.1.4'
P P 0.1023 0.0942 'International Tables Vol C Tables 4.2.6.8 and 6.1.1.4'
Cu Cu 0.3201 1.2651 'International Tables Vol C Tables 4.2.6.8 and 6.1.1.4'

loop_
_geom_angle_atom_site_label_1
_geom_angle_atom_site_label_2
_geom_angle_atom_site_label_3
_geom_angle_site_symmetry_1
_geom_angle_site_symmetry_3
_geom_angle
_geom_angle_publ_flag
O1 Cu1 O1 . 2_565 80.01(9) yes
O2 Cu1 O1 . . 88.33(8) yes
O2 Cu1 O1 . 2_565 88.33(8) yes
O2 Cu1 O2 . 5_565 180.0 no
O1 Cu1 O1 2_565 6 180.0 no
O2 Cu1 Cu1 . 2_565 78.95(7) no
O2 Cu1 Cu1 5_565 2_565 101.05(7) no
O1 Cu1 Cu1 2_565 2_565 40.82(4) no
O1 Cu1 Cu1 6 2_565 139.18(4) no
O1 Cu1 Cu1 . 2_565 40.82(4) no
O1 P1 O1 . 2 116.3(2) yes
O1 P1 H1A . . 108.2 no
O1 P1 H1B . . 108.2 no
H1A P1 H1B . . 107.4 no
O2 P2 O2 . 2_565 121.4(2) yes
O2 P2 H2A . . 107.0 no
O2 P2 H2B . . 107.0 no
H2A P2 H2B . . 106.7 no
P1 O1 Cu1 . . 127.47(6) yes
P2 O2 Cu1 . . 130.37(15) yes
Cu1 O1 Cu1 . 2_565 98.36(9) yes

loop_
_geom_bond_atom_site_label_1
_geom_bond_atom_site_label_2
_geom_bond_site_symmetry_2
_geom_bond_distance
_geom_bond_publ_flag
Cu1 O1 . 2.2046(14) yes
Cu1 O2 . 1.949(2) yes
P1 O1 . 1.518(2) yes
P1 H1A . 1.3585 no
P2 O2 . 1.485(2) yes
P2 H2A . 1.4058 no

loop_
_geom_hbond_atom_site_label_D
_geom_hbond_atom_site_label_H
_geom_hbond_atom_site_label_A
_geom_hbond_site_symmetry_A
_geom_hbond_distance_DH
_geom_hbond_distance_HA
_geom_hbond_distance_DA
_geom_hbond_angle_DHA
_geom_hbond_publ_flag
P1 H1A O2 4 1.36 2.87 3.4958(15) 106 no
P1 H1A O2 4_565 1.36 2.87 3.4958(15) 106 no
P2 H2A O2 4_566 1.41 2.95 3.339(2) 93 no
P2 H2B O2 3_556 1.41 2.95 3.339(2) 93 no
